data_7015073
loop_
_publ_author_name
'Zang, Hong-Ying'
'Lan, Ya-Qian'
'Li, Shun-Li'
'Yang, Guang-Sheng'
'Shao, Kui-Zhan'
'Wang, Xin-Long'
'Yan, Li-Kai'
'Su, Zhong-Min'

_publ_section_title
;
 Step-wise synthesis of inorganic-organic hybrid based on
 \g-octamolybdate-based tectons.
;
_journal_issue 13
_journal_name_full 'Dalton transactions (Cambridge, England : 2003)'
_journal_page_first 3176
_journal_page_last 3182
_journal_paper_doi 10.1039/c0dt00656d
_journal_volume 40
_journal_year 2011
_chemical_formula_moiety 'C24 H24 Cu2 Mo4 N12 O13'
_chemical_formula_sum 'C24 H24 Cu2 Mo4 N12 O13'
_chemical_formula_weight 1199.39
_chemical_name_systematic
;
?
;
_space_group_IT_number 2
_symmetry_cell_setting triclinic
_symmetry_space_group_name_Hall '-P 1'
_symmetry_space_group_name_H-M 'P -1'
_atom_sites_solution_hydrogens geom
_atom_sites_solution_primary direct
_atom_sites_solution_secondary difmap
_audit_creation_method SHELXL-97
_cell_angle_alpha 104.595(5)
_cell_angle_beta 99.753(5)
_cell_angle_gamma 111.665(5)
_cell_formula_units_Z 2
_cell_length_a 11.688(5)
_cell_length_b 12.312(5)
_cell_length_c 13.805(5)
_cell_measurement_reflns_used 'total reflection'
_cell_measurement_temperature 293(2)
_cell_measurement_theta_max 26.04
_cell_measurement_theta_min 1.33
_cell_volume 1708.9(12)
_computing_cell_refinement 'Bruker SMART'
_computing_data_collection 'Bruker SMART'
_computing_data_reduction 'Bruker SMART'
_computing_molecular_graphics 'Bruker SHELXTL'
_computing_publication_material 'Bruker SHELXTL'
_computing_structure_refinement 'SHELXL-97 (Sheldrick, 1997)'
_computing_structure_solution 'SHELXS-97 (Sheldrick, 1990)'
_diffrn_ambient_temperature 293(2)
_diffrn_measured_fraction_theta_full 0.987
_diffrn_measured_fraction_theta_max 0.987
_diffrn_measurement_device_type 'Bruker SMART APEX II CCD area-detector'
_diffrn_measurement_method '\f and \w scans'
_diffrn_radiation_monochromator graphite
_diffrn_radiation_source 'fine-focus sealed tube'
_diffrn_radiation_type MoK\a
_diffrn_radiation_wavelength 0.71069
_diffrn_reflns_av_R_equivalents 0.0182
_diffrn_reflns_av_sigmaI/netI 0.0373
_diffrn_reflns_limit_h_max 13
_diffrn_reflns_limit_h_min -13
_diffrn_reflns_limit_k_max 14
_diffrn_reflns_limit_k_min -14
_diffrn_reflns_limit_l_max 13
_diffrn_reflns_limit_l_min -16
_diffrn_reflns_number 8662
_diffrn_reflns_theta_full 25.00
_diffrn_reflns_theta_max 25.00
_diffrn_reflns_theta_min 1.89
_diffrn_standards_interval_time 0
_diffrn_standards_number 0
_exptl_absorpt_coefficient_mu 2.728
_exptl_absorpt_correction_T_max 0.758
_exptl_absorpt_correction_T_min 0.384
_exptl_absorpt_correction_type multi-scan
_exptl_absorpt_process_details 'SADABS (Sheldrick, 1996)'
_exptl_crystal_colour yellow
_exptl_crystal_density_diffrn 2.331
_exptl_crystal_density_method 'not measured'
_exptl_crystal_description rod
_exptl_crystal_F_000 1164
_exptl_crystal_size_max 0.4
_exptl_crystal_size_mid 0.3
_exptl_crystal_size_min 0.1
_refine_diff_density_max 1.091
_refine_diff_density_min -1.440
_refine_diff_density_rms 0.120
_refine_ls_extinction_method none
_refine_ls_goodness_of_fit_ref 1.038
_refine_ls_hydrogen_treatment constr
_refine_ls_matrix_type full
_refine_ls_number_parameters 496
_refine_ls_number_reflns 5940
_refine_ls_number_restraints 0
_refine_ls_restrained_S_all 1.038
_refine_ls_R_factor_all 0.0481
_refine_ls_R_factor_gt 0.0369
_refine_ls_shift/su_max 0.001
_refine_ls_shift/su_mean 0.000
_refine_ls_structure_factor_coef Fsqd
_refine_ls_weighting_details 'calc w=1/[\s^2^(Fo^2^)+(0.0428P)^2^+4.5106P] where P=(Fo^2^+2Fc^2^)/3'
_refine_ls_weighting_scheme calc
_refine_ls_wR_factor_gt 0.0867
_refine_ls_wR_factor_ref 0.0929
_reflns_number_gt 4932
_reflns_number_total 5940
_reflns_threshold_expression >2sigma(I)
_cod_data_source_file c0dt00656d.txt
_cod_data_source_block 2
_cod_depositor_comments
;
The following automatic conversions were performed:
'_symmetry_cell_setting' value 'Triclinic' changed to 'triclinic'
according to '/home/saulius/struct/CIF-dictionaries/cif_core.dic'
dictionary named 'cif_core.dic' version 2.4.1 from 2010-06-29.

Automatic conversion script
Id: cif_fix_enum 1555 2011-01-17 13:19:09Z saulius 
;
_cod_original_sg_symbol_H-M P-1
_cod_database_code 7015073

loop_
_symmetry_equiv_pos_as_xyz
'x, y, z'
'-x, -y, -z'

loop_
_atom_site_label
_atom_site_type_symbol
_atom_site_fract_x
_atom_site_fract_y
_atom_site_fract_z
_atom_site_U_iso_or_equiv
_atom_site_adp_type
_atom_site_occupancy
_atom_site_symmetry_multiplicity
_atom_site_calc_flag
_atom_site_refinement_flags
_atom_site_disorder_assembly
_atom_site_disorder_group
Cu1 Cu 1.33145(12) 1.60477(12) 1.27370(8) 0.0764(4) Uani 1 1 d . . .
Cu2 Cu 1.44298(12) 2.08652(9) 1.95658(6) 0.0663(3) Uani 1 1 d . . .
Mo1 Mo 1.10080(4) 1.08125(4) 0.93866(3) 0.02035(12) Uani 1 1 d . . .
Mo2 Mo 0.86556(5) 0.97705(4) 0.71448(4) 0.02499(13) Uani 1 1 d . . .
Mo3 Mo 1.12031(4) 0.83063(4) 1.00527(4) 0.02335(12) Uani 1 1 d . . .
Mo4 Mo 0.93032(4) 0.76685(4) 0.77753(3) 0.02316(12) Uani 1 1 d . . .
C1 C 1.3887(9) 1.5842(8) 0.9417(8) 0.077(3) Uani 1 1 d . . .
H1 H 1.4008 1.5793 0.8762 0.093 Uiso 1 1 calc R . .
C2 C 1.4953(10) 1.6277(10) 1.0273(9) 0.093(3) Uani 1 1 d . . .
H2 H 1.5791 1.6514 1.0231 0.112 Uiso 1 1 calc R . .
C3 C 1.4641(10) 1.6315(8) 1.1168(8) 0.083(3) Uani 1 1 d . . .
H3 H 1.5326 1.6616 1.1767 0.099 Uiso 1 1 calc R . .
C4 C 1.2486(8) 1.5557(6) 1.0457(6) 0.062(2) Uani 1 1 d . . .
H4 H 1.1653 1.5307 1.0514 0.074 Uiso 1 1 calc R . .
C5 C 1.2668(9) 1.5485(6) 0.9505(6) 0.061(2) Uani 1 1 d . . .
C6 C 1.1509(8) 1.5018(6) 0.8561(6) 0.058(2) Uani 1 1 d . . .
H6A H 1.0799 1.5095 0.8799 0.069 Uiso 1 1 calc R . .
H6B H 1.1720 1.5535 0.8132 0.069 Uiso 1 1 calc R . .
C7 C 1.0083(5) 1.2745(5) 0.7862(4) 0.0294(13) Uani 1 1 d . . .
H7 H 0.9467 1.2792 0.8197 0.035 Uiso 1 1 calc R . .
C8 C 1.1069(7) 1.2005(8) 0.6923(6) 0.058(2) Uani 1 1 d . . .
H8 H 1.1271 1.1445 0.6477 0.070 Uiso 1 1 calc R . .
C9 C 1.1235(9) 1.5748(7) 1.3627(6) 0.066(2) Uani 1 1 d . . .
H9 H 1.0977 1.4921 1.3228 0.079 Uiso 1 1 calc R . .
C10 C 1.0505(9) 1.6022(8) 1.4222(7) 0.071(2) Uani 1 1 d . . .
H10 H 0.9771 1.5384 1.4233 0.086 Uiso 1 1 calc R . .
C11 C 1.0826(8) 1.7201(8) 1.4797(6) 0.064(2) Uani 1 1 d . . .
H11 H 1.0313 1.7391 1.5195 0.076 Uiso 1 1 calc R . .
C12 C 1.1928(6) 1.8124(6) 1.4786(4) 0.0386(15) Uani 1 1 d . . .
C13 C 1.2643(6) 1.7812(6) 1.4166(5) 0.0398(15) Uani 1 1 d . . .
H13 H 1.3374 1.8441 1.4141 0.048 Uiso 1 1 calc R . .
C14 C 1.2293(8) 1.9467(7) 1.5392(5) 0.060(2) Uani 1 1 d . . .
H14A H 1.2680 1.9978 1.4998 0.072 Uiso 1 1 calc R . .
H14B H 1.1518 1.9560 1.5459 0.072 Uiso 1 1 calc R . .
C15 C 1.2971(6) 1.9998(6) 1.7346(5) 0.0420(16) Uani 1 1 d . . .
H15 H 1.2161 1.9759 1.7450 0.050 Uiso 1 1 calc R . .
C16 C 1.4954(7) 2.0641(7) 1.7557(5) 0.0486(17) Uani 1 1 d . . .
H16 H 1.5832 2.0959 1.7880 0.058 Uiso 1 1 calc R . .
C17 C 1.4614(6) 1.4583(6) 1.3376(5) 0.0426(16) Uani 1 1 d . . .
H17 H 1.3852 1.3938 1.2910 0.051 Uiso 1 1 calc R . .
C18 C 1.5510(6) 1.4281(6) 1.3887(4) 0.0338(14) Uani 1 1 d . . .
C19 C 1.6644(6) 1.5233(6) 1.4567(5) 0.0444(16) Uani 1 1 d . . .
H19 H 1.7266 1.5062 1.4927 0.053 Uiso 1 1 calc R . .
C20 C 1.6846(7) 1.6446(7) 1.4706(6) 0.057(2) Uani 1 1 d . . .
H20 H 1.7610 1.7106 1.5155 0.068 Uiso 1 1 calc R . .
C21 C 1.5887(8) 1.6659(7) 1.4165(6) 0.060(2) Uani 1 1 d . . .
H21 H 1.6024 1.7478 1.4262 0.071 Uiso 1 1 calc R . .
C22 C 1.5213(6) 1.2934(6) 1.3683(5) 0.0379(15) Uani 1 1 d . . .
H22A H 1.5774 1.2861 1.4242 0.046 Uiso 1 1 calc R . .
H22B H 1.4331 1.2482 1.3673 0.046 Uiso 1 1 calc R . .
C23 C 1.4531(5) 1.1746(5) 1.1753(4) 0.0320(13) Uani 1 1 d . . .
H23 H 1.3647 1.1479 1.1622 0.038 Uiso 1 1 calc R . .
C24 C 1.6378(6) 1.2098(6) 1.1614(5) 0.0405(15) Uani 1 1 d . . .
H24 H 1.7033 1.2091 1.1315 0.049 Uiso 1 1 calc R . .
N1 N 1.3463(6) 1.5977(5) 1.1315(5) 0.0518(15) Uani 1 1 d . . .
N2 N 1.1109(5) 1.3728(5) 0.7931(4) 0.0398(12) Uani 1 1 d . . .
N3 N 1.1846(6) 1.3347(7) 0.7340(6) 0.070(2) Uani 1 1 d . . .
N4 N 1.0023(4) 1.1679(4) 0.7263(4) 0.0302(11) Uani 1 1 d . . .
N5 N 1.2313(6) 1.6615(6) 1.3589(4) 0.0484(15) Uani 1 1 d . . .
N6 N 1.3192(5) 1.9925(5) 1.6438(4) 0.0417(13) Uani 1 1 d . . .
N7 N 1.4478(6) 2.0329(6) 1.6553(4) 0.0551(16) Uani 1 1 d . . .
N8 N 1.4075(5) 2.0465(5) 1.8095(4) 0.0407(13) Uani 1 1 d . . .
N9 N 1.4781(6) 1.5750(6) 1.3514(4) 0.0488(15) Uani 1 1 d . . .
N10 N 1.5393(4) 1.2387(4) 1.2681(4) 0.0306(11) Uani 1 1 d . . .
N11 N 1.6603(5) 1.2638(5) 1.2605(4) 0.0377(12) Uani 1 1 d . . .
N12 N 1.5126(5) 1.1545(4) 1.1042(4) 0.0350(12) Uani 1 1 d . . .
O1 O 1.1931(4) 1.2214(3) 0.9338(3) 0.0318(9) Uani 1 1 d . . .
O2 O 1.0416(3) 0.9731(3) 0.7977(3) 0.0239(8) Uani 1 1 d . . .
O3 O 0.9608(3) 0.8784(3) 0.9425(3) 0.0226(8) Uani 1 1 d . . .
O4 O 0.8956(4) 0.9325(4) 0.5971(3) 0.0368(10) Uani 1 1 d . . .
O5 O 0.7334(4) 1.0047(4) 0.6860(3) 0.0400(10) Uani 1 1 d . . .
O6 O 0.7982(3) 0.8268(3) 0.7399(3) 0.0267(8) Uani 1 1 d . . .
O7 O 0.9151(3) 1.0797(3) 0.8764(3) 0.0228(8) Uani 1 1 d . . .
O8 O 1.0378(4) 0.6841(4) 1.0049(3) 0.0353(9) Uani 1 1 d . . .
O9 O 1.2778(4) 0.8606(4) 1.0496(3) 0.0371(10) Uani 1 1 d . . .
O10 O 1.2123(3) 1.0323(3) 0.9909(3) 0.0270(8) Uani 1 1 d . . .
O11 O 0.9491(4) 0.7192(4) 0.6563(3) 0.0370(10) Uani 1 1 d . . .
O12 O 1.0938(3) 0.7883(3) 0.8568(3) 0.0270(8) Uani 1 1 d . . .
O13 O 0.8282(4) 0.6323(3) 0.7894(3) 0.0335(9) Uani 1 1 d . . .

loop_
_atom_site_aniso_label
_atom_site_aniso_U_11
_atom_site_aniso_U_22
_atom_site_aniso_U_33
_atom_site_aniso_U_23
_atom_site_aniso_U_13
_atom_site_aniso_U_12
Cu1 0.0982(9) 0.1079(9) 0.0512(6) 0.0179(6) 0.0226(6) 0.0799(8)
Cu2 0.1176(9) 0.0475(5) 0.0235(4) 0.0045(4) 0.0090(5) 0.0349(6)
Mo1 0.0143(2) 0.0229(2) 0.0193(2) 0.00498(18) 0.00311(18) 0.00561(19)
Mo2 0.0239(3) 0.0258(2) 0.0200(2) 0.00590(19) 0.00058(19) 0.0091(2)
Mo3 0.0207(2) 0.0270(3) 0.0219(2) 0.00593(19) 0.00375(19) 0.0125(2)
Mo4 0.0204(2) 0.0225(2) 0.0205(2) 0.00295(18) 0.00196(19) 0.00753(19)
C1 0.056(6) 0.055(5) 0.094(7) 0.033(5) -0.012(5) 0.005(4)
C2 0.067(7) 0.092(8) 0.121(9) 0.034(7) 0.036(7) 0.033(6)
C3 0.087(7) 0.060(6) 0.097(7) 0.015(5) 0.051(6) 0.025(5)
C4 0.062(5) 0.038(4) 0.068(6) 0.013(4) -0.005(4) 0.017(4)
C5 0.091(7) 0.030(4) 0.048(5) 0.018(3) -0.007(4) 0.019(4)
C6 0.068(5) 0.026(3) 0.055(5) 0.012(3) -0.013(4) 0.010(3)
C7 0.030(3) 0.026(3) 0.030(3) 0.015(2) 0.006(3) 0.008(3)
C8 0.054(5) 0.077(6) 0.061(5) 0.038(4) 0.033(4) 0.031(4)
C9 0.089(7) 0.041(4) 0.060(5) 0.013(4) 0.004(5) 0.032(5)
C10 0.077(6) 0.063(6) 0.080(6) 0.041(5) 0.030(5) 0.023(5)
C11 0.071(6) 0.087(6) 0.052(5) 0.031(5) 0.028(4) 0.045(5)
C12 0.046(4) 0.050(4) 0.022(3) 0.010(3) 0.004(3) 0.027(3)
C13 0.034(4) 0.051(4) 0.037(4) 0.016(3) 0.003(3) 0.023(3)
C14 0.074(5) 0.068(5) 0.033(4) 0.001(3) -0.012(4) 0.050(5)
C15 0.038(4) 0.045(4) 0.036(4) 0.004(3) 0.014(3) 0.017(3)
C16 0.037(4) 0.060(5) 0.040(4) 0.014(3) 0.002(3) 0.018(3)
C17 0.029(3) 0.046(4) 0.040(4) -0.003(3) 0.000(3) 0.019(3)
C18 0.030(3) 0.042(3) 0.025(3) 0.001(3) 0.008(3) 0.018(3)
C19 0.043(4) 0.046(4) 0.028(3) 0.002(3) -0.005(3) 0.016(3)
C20 0.051(5) 0.047(4) 0.041(4) -0.004(3) -0.010(3) 0.010(4)
C21 0.087(6) 0.039(4) 0.044(4) 0.003(3) 0.008(4) 0.030(4)
C22 0.037(4) 0.043(4) 0.028(3) 0.007(3) 0.011(3) 0.013(3)
C23 0.021(3) 0.032(3) 0.031(3) 0.004(3) 0.001(2) 0.006(2)
C24 0.036(4) 0.041(4) 0.045(4) 0.006(3) 0.021(3) 0.018(3)
N1 0.046(4) 0.040(3) 0.051(4) 0.004(3) 0.004(3) 0.011(3)
N2 0.040(3) 0.034(3) 0.044(3) 0.017(2) 0.013(3) 0.012(2)
N3 0.048(4) 0.094(6) 0.078(5) 0.042(4) 0.032(4) 0.026(4)
N4 0.030(3) 0.033(3) 0.026(3) 0.011(2) 0.007(2) 0.012(2)
N5 0.057(4) 0.061(4) 0.038(3) 0.013(3) 0.009(3) 0.042(3)
N6 0.049(3) 0.052(3) 0.026(3) 0.005(2) 0.004(2) 0.031(3)
N7 0.050(4) 0.085(5) 0.038(3) 0.024(3) 0.020(3) 0.032(3)
N8 0.049(3) 0.041(3) 0.025(3) 0.003(2) 0.004(3) 0.021(3)
N9 0.050(4) 0.058(4) 0.037(3) 0.004(3) 0.004(3) 0.034(3)
N10 0.024(3) 0.036(3) 0.026(3) 0.005(2) 0.004(2) 0.012(2)
N11 0.023(3) 0.035(3) 0.045(3) 0.004(2) 0.007(2) 0.010(2)
N12 0.040(3) 0.035(3) 0.027(3) 0.008(2) 0.012(2) 0.014(2)
O1 0.023(2) 0.030(2) 0.033(2) 0.0104(17) 0.0041(17) 0.0044(17)
O2 0.0192(19) 0.028(2) 0.0217(19) 0.0065(15) 0.0059(15) 0.0091(16)
O3 0.0178(18) 0.0276(19) 0.0191(18) 0.0048(15) 0.0031(15) 0.0094(16)
O4 0.045(3) 0.040(2) 0.023(2) 0.0099(18) 0.0070(19) 0.018(2)
O5 0.032(2) 0.049(3) 0.042(3) 0.019(2) 0.0044(19) 0.021(2)
O6 0.0211(19) 0.027(2) 0.028(2) 0.0068(16) 0.0035(16) 0.0096(16)
O7 0.0200(18) 0.0273(19) 0.0194(18) 0.0073(15) 0.0031(15) 0.0100(16)
O8 0.040(2) 0.031(2) 0.035(2) 0.0097(18) 0.0100(19) 0.0163(19)
O9 0.025(2) 0.055(3) 0.033(2) 0.011(2) 0.0047(18) 0.022(2)
O10 0.022(2) 0.030(2) 0.027(2) 0.0076(16) 0.0038(16) 0.0109(17)
O11 0.038(2) 0.044(2) 0.026(2) 0.0050(18) 0.0069(19) 0.020(2)
O12 0.025(2) 0.034(2) 0.022(2) 0.0043(16) 0.0032(16) 0.0167(17)
O13 0.028(2) 0.027(2) 0.037(2) 0.0085(18) 0.0035(18) 0.0063(17)

loop_
_atom_type_symbol
_atom_type_description
_atom_type_scat_dispersion_real
_atom_type_scat_dispersion_imag
_atom_type_scat_source
C C 0.0033 0.0016 'International Tables Vol C Tables 4.2.6.8 and 6.1.1.4'
H H 0.0000 0.0000 'International Tables Vol C Tables 4.2.6.8 and 6.1.1.4'
N N 0.0061 0.0033 'International Tables Vol C Tables 4.2.6.8 and 6.1.1.4'
O O 0.0106 0.0060 'International Tables Vol C Tables 4.2.6.8 and 6.1.1.4'
Cu Cu 0.3201 1.2651 'International Tables Vol C Tables 4.2.6.8 and 6.1.1.4'
Mo Mo -1.6832 0.6857 'International Tables Vol C Tables 4.2.6.8 and 6.1.1.4'

loop_
_geom_angle_atom_site_label_1
_geom_angle_atom_site_label_2
_geom_angle_atom_site_label_3
_geom_angle
_geom_angle_site_symmetry_1
_geom_angle_site_symmetry_3
_geom_angle_publ_flag
N5 Cu1 N1 133.8(2) . . ?
N5 Cu1 N9 116.4(2) . . ?
N1 Cu1 N9 108.7(2) . . ?
N12 Cu2 N8 167.4(2) 1_566 . ?
O1 Mo1 O10 103.97(18) . . ?
O1 Mo1 O2 103.93(17) . . ?
O10 Mo1 O2 99.60(16) . . ?
O1 Mo1 O3 103.91(17) . 2_777 ?
O10 Mo1 O3 99.73(16) . 2_777 ?
O2 Mo1 O3 140.88(15) . 2_777 ?
O1 Mo1 O7 96.56(16) . . ?
O10 Mo1 O7 159.46(15) . . ?
O2 Mo1 O7 75.85(14) . . ?
O3 Mo1 O7 74.15(14) 2_777 . ?
O1 Mo1 O3 178.14(15) . . ?
O10 Mo1 O3 77.88(15) . . ?
O2 Mo1 O3 75.36(14) . . ?
O3 Mo1 O3 75.93(15) 2_777 . ?
O7 Mo1 O3 81.60(13) . . ?
O5 Mo2 O4 105.2(2) . . ?
O5 Mo2 O6 102.34(18) . . ?
O4 Mo2 O6 102.48(18) . . ?
O5 Mo2 O7 92.18(17) . . ?
O4 Mo2 O7 155.12(18) . . ?
O6 Mo2 O7 90.76(15) . . ?
O5 Mo2 O2 163.27(17) . . ?
O4 Mo2 O2 90.85(17) . . ?
O6 Mo2 O2 78.31(14) . . ?
O7 Mo2 O2 71.09(13) . . ?
O5 Mo2 N4 93.38(19) . . ?
O4 Mo2 N4 83.46(18) . . ?
O6 Mo2 N4 160.91(16) . . ?
O7 Mo2 N4 77.75(15) . . ?
O2 Mo2 N4 83.52(15) . . ?
O8 Mo3 O9 104.1(2) . . ?
O8 Mo3 O12 97.23(18) . . ?
O9 Mo3 O12 101.96(17) . . ?
O8 Mo3 O7 98.29(17) . 2_777 ?
O9 Mo3 O7 104.77(17) . 2_777 ?
O12 Mo3 O7 144.60(15) . 2_777 ?
O8 Mo3 O3 102.45(17) . . ?
O9 Mo3 O3 153.39(18) . . ?
O12 Mo3 O3 73.19(13) . . ?
O7 Mo3 O3 72.48(14) 2_777 . ?
O8 Mo3 O10 172.89(16) . . ?
O9 Mo3 O10 82.57(17) . . ?
O12 Mo3 O10 78.81(14) . . ?
O7 Mo3 O10 82.07(14) 2_777 . ?
O3 Mo3 O10 70.82(12) . . ?
O11 Mo4 O13 104.0(2) . . ?
O11 Mo4 O12 97.01(18) . . ?
O13 Mo4 O12 101.22(17) . . ?
O11 Mo4 O6 98.10(17) . . ?
O13 Mo4 O6 96.63(17) . . ?
O12 Mo4 O6 153.04(15) . . ?
O11 Mo4 O3 162.64(17) . . ?
O13 Mo4 O3 92.41(16) . . ?
O12 Mo4 O3 73.79(14) . . ?
O6 Mo4 O3 85.51(14) . . ?
O11 Mo4 O2 91.82(17) . . ?
O13 Mo4 O2 162.68(16) . . ?
O12 Mo4 O2 83.58(14) . . ?
O6 Mo4 O2 73.75(14) . . ?
O3 Mo4 O2 72.80(13) . . ?
C5 C1 C2 122.2(10) . . ?
C5 C1 H1 118.9 . . ?
C2 C1 H1 118.9 . . ?
C3 C2 C1 112.5(10) . . ?
C3 C2 H2 123.8 . . ?
C1 C2 H2 123.8 . . ?
C2 C3 N1 128.6(11) . . ?
C2 C3 H3 115.7 . . ?
N1 C3 H3 115.7 . . ?
N1 C4 C5 122.0(8) . . ?
N1 C4 H4 119.0 . . ?
C5 C4 H4 119.0 . . ?
C4 C5 C1 119.2(8) . . ?
C4 C5 C6 119.1(9) . . ?
C1 C5 C6 121.7(8) . . ?
N2 C6 C5 112.2(6) . . ?
N2 C6 H6A 109.2 . . ?
C5 C6 H6A 109.2 . . ?
N2 C6 H6B 109.2 . . ?
C5 C6 H6B 109.2 . . ?
H6A C6 H6B 107.9 . . ?
N2 C7 N4 112.9(5) . . ?
N2 C7 H7 123.5 . . ?
N4 C7 H7 123.5 . . ?
N4 C8 N3 111.3(7) . . ?
N4 C8 H8 124.3 . . ?
N3 C8 H8 124.3 . . ?
N5 C9 C10 122.8(7) . . ?
N5 C9 H9 118.6 . . ?
C10 C9 H9 118.6 . . ?
C11 C10 C9 120.8(8) . . ?
C11 C10 H10 119.6 . . ?
C9 C10 H10 119.6 . . ?
C10 C11 C12 118.5(8) . . ?
C10 C11 H11 120.7 . . ?
C12 C11 H11 120.7 . . ?
C11 C12 C13 119.1(7) . . ?
C11 C12 C14 120.0(7) . . ?
C13 C12 C14 120.8(7) . . ?
N5 C13 C12 121.9(6) . . ?
N5 C13 H13 119.0 . . ?
C12 C13 H13 119.0 . . ?
N6 C14 C12 113.6(5) . . ?
N6 C14 H14A 108.9 . . ?
C12 C14 H14A 108.9 . . ?
N6 C14 H14B 108.9 . . ?
C12 C14 H14B 108.9 . . ?
H14A C14 H14B 107.7 . . ?
N6 C15 N8 109.9(6) . . ?
N6 C15 H15 125.0 . . ?
N8 C15 H15 125.0 . . ?
N7 C16 N8 114.9(6) . . ?
N7 C16 H16 122.6 . . ?
N8 C16 H16 122.6 . . ?
N9 C17 C18 123.6(6) . . ?
N9 C17 H17 118.2 . . ?
C18 C17 H17 118.2 . . ?
C17 C18 C19 118.3(6) . . ?
C17 C18 C22 119.1(6) . . ?
C19 C18 C22 122.6(6) . . ?
C20 C19 C18 119.0(6) . . ?
C20 C19 H19 120.5 . . ?
C18 C19 H19 120.5 . . ?
C19 C20 C21 118.6(7) . . ?
C19 C20 H20 120.7 . . ?
C21 C20 H20 120.7 . . ?
N9 C21 C20 123.1(7) . . ?
N9 C21 H21 118.5 . . ?
C20 C21 H21 118.5 . . ?
N10 C22 C18 110.7(5) . . ?
N10 C22 H22A 109.5 . . ?
C18 C22 H22A 109.5 . . ?
N10 C22 H22B 109.5 . . ?
C18 C22 H22B 109.5 . . ?
H22A C22 H22B 108.1 . . ?
N10 C23 N12 109.1(5) . . ?
N10 C23 H23 125.4 . . ?
N12 C23 H23 125.4 . . ?
N11 C24 N12 115.4(5) . . ?
N11 C24 H24 122.3 . . ?
N12 C24 H24 122.3 . . ?
C4 N1 C3 115.5(8) . . ?
C4 N1 Cu1 125.7(6) . . ?
C3 N1 Cu1 118.7(6) . . ?
C7 N2 N3 109.6(5) . . ?
C7 N2 C6 127.3(6) . . ?
N3 N2 C6 122.9(6) . . ?
N2 N3 C8 100.8(5) . . ?
C7 N4 C8 105.3(6) . . ?
C7 N4 Mo2 125.2(4) . . ?
C8 N4 Mo2 128.5(5) . . ?
C9 N5 C13 116.8(6) . . ?
C9 N5 Cu1 117.6(5) . . ?
C13 N5 Cu1 125.5(5) . . ?
C15 N6 N7 110.3(5) . . ?
C15 N6 C14 130.2(6) . . ?
N7 N6 C14 119.5(6) . . ?
C16 N7 N6 102.2(5) . . ?
C15 N8 C16 102.7(5) . . ?
C15 N8 Cu2 131.1(5) . . ?
C16 N8 Cu2 126.2(5) . . ?
C21 N9 C17 117.4(6) . . ?
C21 N9 Cu1 123.7(5) . . ?
C17 N9 Cu1 118.9(5) . . ?
C23 N10 N11 110.8(5) . . ?
C23 N10 C22 129.1(5) . . ?
N11 N10 C22 119.7(5) . . ?
C24 N11 N10 101.7(5) . . ?
C23 N12 C24 103.0(5) . . ?
C23 N12 Cu2 128.3(4) . 1_544 ?
C24 N12 Cu2 128.1(4) . 1_544 ?
Mo1 O2 Mo2 109.87(16) . . ?
Mo1 O2 Mo4 113.44(16) . . ?
Mo2 O2 Mo4 91.29(13) . . ?
Mo1 O3 Mo4 151.69(18) 2_777 . ?
Mo1 O3 Mo3 103.14(15) 2_777 . ?
Mo4 O3 Mo3 92.62(13) . . ?
Mo1 O3 Mo1 104.07(15) 2_777 . ?
Mo4 O3 Mo1 97.28(13) . . ?
Mo3 O3 Mo1 96.29(13) . . ?
Mo2 O6 Mo4 113.02(18) . . ?
Mo3 O7 Mo2 151.89(19) 2_777 . ?
Mo3 O7 Mo1 105.74(15) 2_777 . ?
Mo2 O7 Mo1 102.36(14) . . ?
Mo1 O10 Mo3 114.95(17) . . ?
Mo3 O12 Mo4 115.20(18) . . ?

loop_
_geom_bond_atom_site_label_1
_geom_bond_atom_site_label_2
_geom_bond_distance
_geom_bond_site_symmetry_2
_geom_bond_publ_flag
Cu1 N5 1.974(6) . ?
Cu1 N1 1.983(6) . ?
Cu1 N9 2.065(6) . ?
Cu2 N12 1.895(5) 1_566 ?
Cu2 N8 1.896(5) . ?
Mo1 O1 1.689(4) . ?
Mo1 O10 1.750(4) . ?
Mo1 O2 1.896(3) . ?
Mo1 O3 1.927(3) 2_777 ?
Mo1 O7 2.186(4) . ?
Mo1 O3 2.449(4) . ?
Mo2 O5 1.705(4) . ?
Mo2 O4 1.714(4) . ?
Mo2 O6 1.873(4) . ?
Mo2 O7 2.128(3) . ?
Mo2 O2 2.204(4) . ?
Mo2 N4 2.247(5) . ?
Mo3 O8 1.701(4) . ?
Mo3 O9 1.703(4) . ?
Mo3 O12 1.923(4) . ?
Mo3 O7 1.928(3) 2_777 ?
Mo3 O3 2.256(4) . ?
Mo3 O10 2.389(4) . ?
Mo4 O11 1.708(4) . ?
Mo4 O13 1.714(4) . ?
Mo4 O12 1.921(4) . ?
Mo4 O6 1.990(4) . ?
Mo4 O3 2.233(3) . ?
Mo4 O2 2.302(4) . ?
C1 C5 1.364(12) . ?
C1 C2 1.388(13) . ?
C1 H1 0.9300 . ?
C2 C3 1.341(13) . ?
C2 H2 0.9300 . ?
C3 N1 1.350(10) . ?
C3 H3 0.9300 . ?
C4 N1 1.331(9) . ?
C4 C5 1.353(11) . ?
C4 H4 0.9300 . ?
C5 C6 1.520(10) . ?
C6 N2 1.455(8) . ?
C6 H6A 0.9700 . ?
C6 H6B 0.9700 . ?
C7 N2 1.321(7) . ?
C7 N4 1.333(7) . ?
C7 H7 0.9300 . ?
C8 N4 1.343(8) . ?
C8 N3 1.457(10) . ?
C8 H8 0.9300 . ?
C9 N5 1.337(10) . ?
C9 C10 1.352(12) . ?
C9 H9 0.9300 . ?
C10 C11 1.339(11) . ?
C10 H10 0.9300 . ?
C11 C12 1.373(10) . ?
C11 H11 0.9300 . ?
C12 C13 1.375(9) . ?
C12 C14 1.510(9) . ?
C13 N5 1.357(8) . ?
C13 H13 0.9300 . ?
C14 N6 1.465(8) . ?
C14 H14A 0.9700 . ?
C14 H14B 0.9700 . ?
C15 N6 1.310(8) . ?
C15 N8 1.329(8) . ?
C15 H15 0.9300 . ?
C16 N7 1.300(8) . ?
C16 N8 1.354(8) . ?
C16 H16 0.9300 . ?
C17 N9 1.335(8) . ?
C17 C18 1.379(9) . ?
C17 H17 0.9300 . ?
C18 C19 1.374(8) . ?
C18 C22 1.502(8) . ?
C19 C20 1.379(10) . ?
C19 H19 0.9300 . ?
C20 C21 1.384(10) . ?
C20 H20 0.9300 . ?
C21 N9 1.327(9) . ?
C21 H21 0.9300 . ?
C22 N10 1.465(7) . ?
C22 H22A 0.9700 . ?
C22 H22B 0.9700 . ?
C23 N10 1.321(7) . ?
C23 N12 1.322(7) . ?
C23 H23 0.9300 . ?
C24 N11 1.294(8) . ?
C24 N12 1.353(8) . ?
C24 H24 0.9300 . ?
N2 N3 1.403(8) . ?
N6 N7 1.364(8) . ?
N10 N11 1.361(6) . ?
N12 Cu2 1.895(5) 1_544 ?
O3 Mo1 1.927(3) 2_777 ?
O7 Mo3 1.928(3) 2_777 ?

loop_
_geom_torsion_atom_site_label_1
_geom_torsion_atom_site_label_2
_geom_torsion_atom_site_label_3
_geom_torsion_atom_site_label_4
_geom_torsion
_geom_torsion_site_symmetry_1
_geom_torsion_site_symmetry_2
_geom_torsion_site_symmetry_3
_geom_torsion_site_symmetry_4
_geom_torsion_publ_flag
C5 C1 C2 C3 -0.9(14) . . . . ?
C1 C2 C3 N1 1.2(15) . . . . ?
N1 C4 C5 C1 0.5(11) . . . . ?
N1 C4 C5 C6 -178.9(6) . . . . ?
C2 C1 C5 C4 0.2(13) . . . . ?
C2 C1 C5 C6 179.6(8) . . . . ?
C4 C5 C6 N2 -101.4(8) . . . . ?
C1 C5 C6 N2 79.1(9) . . . . ?
N5 C9 C10 C11 1.1(14) . . . . ?
C9 C10 C11 C12 -1.3(13) . . . . ?
C10 C11 C12 C13 1.8(11) . . . . ?
C10 C11 C12 C14 177.7(7) . . . . ?
C11 C12 C13 N5 -2.0(10) . . . . ?
C14 C12 C13 N5 -178.0(5) . . . . ?
C11 C12 C14 N6 94.9(8) . . . . ?
C13 C12 C14 N6 -89.2(8) . . . . ?
N9 C17 C18 C19 -0.8(10) . . . . ?
N9 C17 C18 C22 179.2(6) . . . . ?
C17 C18 C19 C20 -0.4(10) . . . . ?
C22 C18 C19 C20 179.6(6) . . . . ?
C18 C19 C20 C21 0.9(11) . . . . ?
C19 C20 C21 N9 -0.2(12) . . . . ?
C17 C18 C22 N10 77.6(7) . . . . ?
C19 C18 C22 N10 -102.4(7) . . . . ?
C5 C4 N1 C3 -0.4(10) . . . . ?
C5 C4 N1 Cu1 -176.8(5) . . . . ?
C2 C3 N1 C4 -0.5(14) . . . . ?
C2 C3 N1 Cu1 176.1(9) . . . . ?
N5 Cu1 N1 C4 -46.0(7) . . . . ?
N9 Cu1 N1 C4 146.9(6) . . . . ?
N5 Cu1 N1 C3 137.8(6) . . . . ?
N9 Cu1 N1 C3 -29.4(6) . . . . ?
N4 C7 N2 N3 -0.1(7) . . . . ?
N4 C7 N2 C6 -176.3(6) . . . . ?
C5 C6 N2 C7 106.8(8) . . . . ?
C5 C6 N2 N3 -69.0(9) . . . . ?
C7 N2 N3 C8 0.6(7) . . . . ?
C6 N2 N3 C8 177.0(6) . . . . ?
N4 C8 N3 N2 -0.9(8) . . . . ?
N2 C7 N4 C8 -0.5(7) . . . . ?
N2 C7 N4 Mo2 168.8(4) . . . . ?
N3 C8 N4 C7 0.9(7) . . . . ?
N3 C8 N4 Mo2 -168.0(4) . . . . ?
O5 Mo2 N4 C7 53.2(5) . . . . ?
O4 Mo2 N4 C7 158.1(5) . . . . ?
O6 Mo2 N4 C7 -92.4(7) . . . . ?
O7 Mo2 N4 C7 -38.3(4) . . . . ?
O2 Mo2 N4 C7 -110.3(4) . . . . ?
O5 Mo2 N4 C8 -140.0(6) . . . . ?
O4 Mo2 N4 C8 -35.1(6) . . . . ?
O6 Mo2 N4 C8 74.4(8) . . . . ?
O7 Mo2 N4 C8 128.5(6) . . . . ?
O2 Mo2 N4 C8 56.5(5) . . . . ?
C10 C9 N5 C13 -1.3(11) . . . . ?
C10 C9 N5 Cu1 176.9(6) . . . . ?
C12 C13 N5 C9 1.8(9) . . . . ?
C12 C13 N5 Cu1 -176.3(4) . . . . ?
N1 Cu1 N5 C9 100.2(6) . . . . ?
N9 Cu1 N5 C9 -93.4(6) . . . . ?
N1 Cu1 N5 C13 -81.8(6) . . . . ?
N9 Cu1 N5 C13 84.6(6) . . . . ?
N8 C15 N6 N7 1.1(8) . . . . ?
N8 C15 N6 C14 179.5(6) . . . . ?
C12 C14 N6 C15 -95.2(9) . . . . ?
C12 C14 N6 N7 83.0(9) . . . . ?
N8 C16 N7 N6 0.2(8) . . . . ?
C15 N6 N7 C16 -0.7(8) . . . . ?
C14 N6 N7 C16 -179.3(6) . . . . ?
N6 C15 N8 C16 -0.9(7) . . . . ?
N6 C15 N8 Cu2 177.3(4) . . . . ?
N7 C16 N8 C15 0.5(8) . . . . ?
N7 C16 N8 Cu2 -177.9(5) . . . . ?
N12 Cu2 N8 C15 -147.7(9) 1_566 . . . ?
N12 Cu2 N8 C16 30.1(13) 1_566 . . . ?
C20 C21 N9 C17 -0.9(11) . . . . ?
C20 C21 N9 Cu1 177.9(6) . . . . ?
C18 C17 N9 C21 1.5(10) . . . . ?
C18 C17 N9 Cu1 -177.4(5) . . . . ?
N5 Cu1 N9 C21 -73.5(7) . . . . ?
N1 Cu1 N9 C21 96.1(6) . . . . ?
N5 Cu1 N9 C17 105.3(5) . . . . ?
N1 Cu1 N9 C17 -85.1(5) . . . . ?
N12 C23 N10 N11 0.4(7) . . . . ?
N12 C23 N10 C22 173.2(5) . . . . ?
C18 C22 N10 C23 -95.7(7) . . . . ?
C18 C22 N10 N11 76.5(7) . . . . ?
N12 C24 N11 N10 1.4(7) . . . . ?
C23 N10 N11 C24 -1.1(7) . . . . ?
C22 N10 N11 C24 -174.6(5) . . . . ?
N10 C23 N12 C24 0.4(7) . . . . ?
N10 C23 N12 Cu2 -171.4(4) . . . 1_544 ?
N11 C24 N12 C23 -1.2(7) . . . . ?
N11 C24 N12 Cu2 170.6(4) . . . 1_544 ?
O1 Mo1 O2 Mo2 -86.2(2) . . . . ?
O10 Mo1 O2 Mo2 166.67(17) . . . . ?
O3 Mo1 O2 Mo2 48.0(3) 2_777 . . . ?
O7 Mo1 O2 Mo2 7.15(14) . . . . ?
O3 Mo1 O2 Mo2 92.00(16) . . . . ?
O1 Mo1 O2 Mo4 173.25(17) . . . . ?
O10 Mo1 O2 Mo4 66.14(19) . . . . ?
O3 Mo1 O2 Mo4 -52.5(3) 2_777 . . . ?
O7 Mo1 O2 Mo4 -93.38(17) . . . . ?
O3 Mo1 O2 Mo4 -8.53(14) . . . . ?
O5 Mo2 O2 Mo1 -8.4(7) . . . . ?
O4 Mo2 O2 Mo1 155.0(2) . . . . ?
O6 Mo2 O2 Mo1 -102.42(19) . . . . ?
O7 Mo2 O2 Mo1 -7.53(15) . . . . ?
N4 Mo2 O2 Mo1 71.70(19) . . . . ?
O5 Mo2 O2 Mo4 107.1(6) . . . . ?
O4 Mo2 O2 Mo4 -89.45(16) . . . . ?
O6 Mo2 O2 Mo4 13.12(13) . . . . ?
O7 Mo2 O2 Mo4 108.01(14) . . . . ?
N4 Mo2 O2 Mo4 -172.76(15) . . . . ?
O11 Mo4 O2 Mo1 -162.3(2) . . . . ?
O13 Mo4 O2 Mo1 41.8(6) . . . . ?
O12 Mo4 O2 Mo1 -65.49(18) . . . . ?
O6 Mo4 O2 Mo1 99.76(19) . . . . ?
O3 Mo4 O2 Mo1 9.48(15) . . . . ?
O11 Mo4 O2 Mo2 85.32(17) . . . . ?
O13 Mo4 O2 Mo2 -70.6(5) . . . . ?
O12 Mo4 O2 Mo2 -177.84(14) . . . . ?
O6 Mo4 O2 Mo2 -12.59(13) . . . . ?
O3 Mo4 O2 Mo2 -102.87(14) . . . . ?
O11 Mo4 O3 Mo1 160.6(5) . . . 2_777 ?
O13 Mo4 O3 Mo1 -38.7(4) . . . 2_777 ?
O12 Mo4 O3 Mo1 -139.7(4) . . . 2_777 ?
O6 Mo4 O3 Mo1 57.8(4) . . . 2_777 ?
O2 Mo4 O3 Mo1 132.2(4) . . . 2_777 ?
O11 Mo4 O3 Mo3 -75.0(6) . . . . ?
O13 Mo4 O3 Mo3 85.70(16) . . . . ?
O12 Mo4 O3 Mo3 -15.29(14) . . . . ?
O6 Mo4 O3 Mo3 -177.83(14) . . . . ?
O2 Mo4 O3 Mo3 -103.46(14) . . . . ?
O11 Mo4 O3 Mo1 21.7(6) . . . . ?
O13 Mo4 O3 Mo1 -177.61(16) . . . . ?
O12 Mo4 O3 Mo1 81.40(15) . . . . ?
O6 Mo4 O3 Mo1 -81.15(14) . . . . ?
O2 Mo4 O3 Mo1 -6.78(11) . . . . ?
O8 Mo3 O3 Mo1 77.72(19) . . . 2_777 ?
O9 Mo3 O3 Mo1 -105.3(4) . . . 2_777 ?
O12 Mo3 O3 Mo1 171.62(19) . . . 2_777 ?
O7 Mo3 O3 Mo1 -17.16(14) 2_777 . . 2_777 ?
O10 Mo3 O3 Mo1 -104.67(17) . . . 2_777 ?
O8 Mo3 O3 Mo4 -78.58(17) . . . . ?
O9 Mo3 O3 Mo4 98.4(4) . . . . ?
O12 Mo3 O3 Mo4 15.32(13) . . . . ?
O7 Mo3 O3 Mo4 -173.46(16) 2_777 . . . ?
O10 Mo3 O3 Mo4 99.03(14) . . . . ?
O8 Mo3 O3 Mo1 -176.20(15) . . . . ?
O9 Mo3 O3 Mo1 0.8(4) . . . . ?
O12 Mo3 O3 Mo1 -82.31(15) . . . . ?
O7 Mo3 O3 Mo1 88.92(14) 2_777 . . . ?
O10 Mo3 O3 Mo1 1.40(11) . . . . ?
O1 Mo1 O3 Mo1 -86(5) . . . 2_777 ?
O10 Mo1 O3 Mo1 103.42(18) . . . 2_777 ?
O2 Mo1 O3 Mo1 -153.14(18) . . . 2_777 ?
O3 Mo1 O3 Mo1 0.0 2_777 . . 2_777 ?
O7 Mo1 O3 Mo1 -75.66(15) . . . 2_777 ?
O1 Mo1 O3 Mo4 76(5) . . . . ?
O10 Mo1 O3 Mo4 -95.31(16) . . . . ?
O2 Mo1 O3 Mo4 8.13(13) . . . . ?
O3 Mo1 O3 Mo4 161.3(2) 2_777 . . . ?
O7 Mo1 O3 Mo4 85.61(13) . . . . ?
O1 Mo1 O3 Mo3 169(5) . . . . ?
O10 Mo1 O3 Mo3 -1.85(14) . . . . ?
O2 Mo1 O3 Mo3 101.59(15) . . . . ?
O3 Mo1 O3 Mo3 -105.27(18) 2_777 . . . ?
O7 Mo1 O3 Mo3 179.07(14) . . . . ?
O5 Mo2 O6 Mo4 -179.5(2) . . . . ?
O4 Mo2 O6 Mo4 71.7(2) . . . . ?
O7 Mo2 O6 Mo4 -87.08(18) . . . . ?
O2 Mo2 O6 Mo4 -16.57(16) . . . . ?
N4 Mo2 O6 Mo4 -34.7(6) . . . . ?
O11 Mo4 O6 Mo2 -73.4(2) . . . . ?
O13 Mo4 O6 Mo2 -178.5(2) . . . . ?
O12 Mo4 O6 Mo2 50.1(4) . . . . ?
O3 Mo4 O6 Mo2 89.55(19) . . . . ?
O2 Mo4 O6 Mo2 16.18(16) . . . . ?
O5 Mo2 O7 Mo3 7.0(4) . . . 2_777 ?
O4 Mo2 O7 Mo3 141.8(4) . . . 2_777 ?
O6 Mo2 O7 Mo3 -95.3(4) . . . 2_777 ?
O2 Mo2 O7 Mo3 -172.7(4) . . . 2_777 ?
N4 Mo2 O7 Mo3 100.0(4) . . . 2_777 ?
O5 Mo2 O7 Mo1 -173.97(18) . . . . ?
O4 Mo2 O7 Mo1 -39.2(4) . . . . ?
O6 Mo2 O7 Mo1 83.66(16) . . . . ?
O2 Mo2 O7 Mo1 6.29(12) . . . . ?
N4 Mo2 O7 Mo1 -80.98(17) . . . . ?
O1 Mo1 O7 Mo3 -84.87(19) . . . 2_777 ?
O10 Mo1 O7 Mo3 92.9(4) . . . 2_777 ?
O2 Mo1 O7 Mo3 172.38(19) . . . 2_777 ?
O3 Mo1 O7 Mo3 17.78(15) 2_777 . . 2_777 ?
O3 Mo1 O7 Mo3 95.46(16) . . . 2_777 ?
O1 Mo1 O7 Mo2 95.62(18) . . . . ?
O10 Mo1 O7 Mo2 -86.6(4) . . . . ?
O2 Mo1 O7 Mo2 -7.13(14) . . . . ?
O3 Mo1 O7 Mo2 -161.73(18) 2_777 . . . ?
O3 Mo1 O7 Mo2 -84.05(14) . . . . ?
O1 Mo1 O10 Mo3 -177.79(18) . . . . ?
O2 Mo1 O10 Mo3 -70.72(19) . . . . ?
O3 Mo1 O10 Mo3 75.11(19) 2_777 . . . ?
O7 Mo1 O10 Mo3 4.5(5) . . . . ?
O3 Mo1 O10 Mo3 1.91(15) . . . . ?
O8 Mo3 O10 Mo1 17.1(14) . . . . ?
O9 Mo3 O10 Mo1 177.6(2) . . . . ?
O12 Mo3 O10 Mo1 73.8(2) . . . . ?
O7 Mo3 O10 Mo1 -76.3(2) 2_777 . . . ?
O3 Mo3 O10 Mo1 -2.15(17) . . . . ?
O8 Mo3 O12 Mo4 81.1(2) . . . . ?
O9 Mo3 O12 Mo4 -172.8(2) . . . . ?
O7 Mo3 O12 Mo4 -34.4(4) 2_777 . . . ?
O3 Mo3 O12 Mo4 -19.82(17) . . . . ?
O10 Mo3 O12 Mo4 -93.0(2) . . . . ?
O11 Mo4 O12 Mo3 -175.1(2) . . . . ?
O13 Mo4 O12 Mo3 -69.3(2) . . . . ?
O6 Mo4 O12 Mo3 61.2(4) . . . . ?
O3 Mo4 O12 Mo3 19.97(17) . . . . ?
O2 Mo4 O12 Mo3 93.88(19) . . . . ?
